data_4119955
loop_
_publ_author_name
'Guoying Zhang'
'Lei Yang'
'Yanyu Wang'
'Yinjun Xie'
'Hanmin Huang'

_publ_contact_author_name
;
;
_publ_section_title
;
 An Efficient Rh/O2 Catalytic System for Oxidative C-H
 Activation/Annulation: Evidence for Rh(I) to Rh(III) Oxidation by
 Molecular Oxygen
;
_journal_name_full 'Journal of the American Chemical Society'
_journal_page_first 8850
_journal_page_last 8853
_journal_paper_doi 10.1021/ja404414q
_journal_volume 135
_journal_year 2013
_chemical_formula_moiety 'C21 H25 N O Rh, C F3 O3 S'
_chemical_formula_sum 'C22 H25 F3 N O4 Rh S'
_chemical_formula_weight 559.40
_chemical_name_systematic
;
 ? 
;
_space_group_crystal_system monoclinic
_space_group_IT_number 14
_space_group_name_Hall '-P 2ybc'
_space_group_name_H-M_alt 'P 1 21/c 1'
_symmetry_space_group_name_Hall '-P 2ybc'
_symmetry_space_group_name_H-M 'P 1 21/c 1'
_atom_sites_solution_hydrogens geom
_atom_sites_solution_primary iterative
_atom_sites_solution_secondary difmap
_audit_creation_date 2013-03-20
_audit_creation_method
;
  Olex2 1.2
  (compiled Dec  5 2012 16:20:19, GUI svn.r4385)
;
_cell_angle_alpha 90.00
_cell_angle_beta 107.018(7)
_cell_angle_gamma 90.00
_cell_formula_units_Z 4
_cell_length_a 16.1337(9)
_cell_length_b 12.6977(7)
_cell_length_c 11.6815(7)
_cell_measurement_reflns_used 2045
_cell_measurement_temperature 293(2)
_cell_measurement_theta_max 23.9100
_cell_measurement_theta_min 3.4610
_cell_volume 2288.3(2)
_computing_cell_refinement
;
CrysAlisPro, Agilent Technologies,
Version 1.171.36.24 (release 03-12-2012 CrysAlis171 .NET)
(compiled Dec  3 2012,18:21:49)
;
_computing_data_collection
;
CrysAlisPro, Agilent Technologies,
Version 1.171.36.24 (release 03-12-2012 CrysAlis171 .NET)
(compiled Dec  3 2012,18:21:49)
;
_computing_data_reduction
;
CrysAlisPro, Agilent Technologies,
Version 1.171.36.24 (release 03-12-2012 CrysAlis171 .NET)
(compiled Dec  3 2012,18:21:49)
;
_computing_molecular_graphics
;
O. V. Dolomanov, L. J. Bourhis, R. J. Gildea, J. A. K. Howard and H. Puschmann,
OLEX2: a complete structure solution, refinement and analysis program.
J. Appl. Cryst. (2009). 42, 339-341.
;
_computing_publication_material
;
O. V. Dolomanov, L. J. Bourhis, R. J. Gildea, J. A. K. Howard and H. Puschmann,
OLEX2: a complete structure solution, refinement and analysis program.
J. Appl. Cryst. (2009). 42, 339-341.
;
_computing_structure_refinement
;
SHELXL, G.M. Sheldrick, Acta Cryst.
(2008). A64, 112-122
;
_computing_structure_solution 'SUPERFLIP, J. Appl. Cryst. (2007) 40, 786-790'
_diffrn_ambient_temperature 293(2)
_diffrn_detector_area_resol_mean 16.0733
_diffrn_measured_fraction_theta_full 0.9980
_diffrn_measured_fraction_theta_max 0.8923
_diffrn_measurement_details
;
  1 omega -103.00  -77.50   1.5000   40.0000
omega____ theta____ kappa____ phi______ frames
    -      -19.3700  178.0000  120.0000 17

  2 omega  -48.00   45.00   1.5000   40.0000
omega____ theta____ kappa____ phi______ frames
    -       22.6512  -57.0000   60.0000 62

  3 omega  -47.00  -21.50   1.5000   40.0000
omega____ theta____ kappa____ phi______ frames
    -       22.6512  -38.0000  -90.0000 17

  4 omega   25.00   53.50   1.5000   40.0000
omega____ theta____ kappa____ phi______ frames
    -       22.6512  -38.0000  -90.0000 19

  5 omega   -1.00   92.00   1.5000   40.0000
omega____ theta____ kappa____ phi______ frames
    -       22.6512   57.0000 -150.0000 62
;
_diffrn_measurement_device_type 'SuperNova, Dual, Cu at zero, Eos'
_diffrn_measurement_method '\w scans'
_diffrn_orient_matrix_UB_11 0.0000942000
_diffrn_orient_matrix_UB_12 -0.0535084000
_diffrn_orient_matrix_UB_13 0.0174011000
_diffrn_orient_matrix_UB_21 -0.0459713000
_diffrn_orient_matrix_UB_22 0.0005809000
_diffrn_orient_matrix_UB_23 -0.0166175000
_diffrn_orient_matrix_UB_31 -0.0015358000
_diffrn_orient_matrix_UB_32 -0.0158806000
_diffrn_orient_matrix_UB_33 -0.0587926000
_diffrn_radiation_monochromator mirror
_diffrn_radiation_type 'Mo K\a'
_diffrn_radiation_wavelength 0.7107
_diffrn_reflns_av_R_equivalents 0.0522
_diffrn_reflns_av_unetI/netI 0.0819
_diffrn_reflns_limit_h_max 20
_diffrn_reflns_limit_h_min -20
_diffrn_reflns_limit_k_max 8
_diffrn_reflns_limit_k_min -15
_diffrn_reflns_limit_l_max 14
_diffrn_reflns_limit_l_min -14
_diffrn_reflns_number 9771
_diffrn_reflns_theta_full 25.50
_diffrn_reflns_theta_max 26.37
_diffrn_reflns_theta_min 3.01
_diffrn_source 'SuperNova (Mo) x-ray Source'
_exptl_absorpt_coefficient_mu 0.891
_exptl_absorpt_correction_T_max 1.00000
_exptl_absorpt_correction_T_min 0.63371
_exptl_absorpt_correction_type multi-scan
_exptl_absorpt_process_details
;
CrysAlisPro, Agilent Technologies,
Version 1.171.36.24 (release 03-12-2012 CrysAlis171 .NET)
(compiled Dec  3 2012,18:21:49)
empirical absorption correction using spherical harmonics,
 implemented in SCALE3 ABSPACK scaling algorithm.
;
_exptl_crystal_colour 'clear dark orange'
_exptl_crystal_density_diffrn 1.624
_exptl_crystal_description block
_exptl_crystal_F_000 1136
_exptl_crystal_size_max 0.12
_exptl_crystal_size_mid 0.09
_exptl_crystal_size_min 0.08
_refine_diff_density_max 1.807
_refine_diff_density_min -1.143
_refine_diff_density_rms 0.108
_refine_ls_extinction_method none
_refine_ls_goodness_of_fit_ref 1.044
_refine_ls_hydrogen_treatment mixed
_refine_ls_matrix_type full
_refine_ls_number_parameters 295
_refine_ls_number_reflns 4683
_refine_ls_number_restraints 0
_refine_ls_restrained_S_all 1.044
_refine_ls_R_factor_all 0.1040
_refine_ls_R_factor_gt 0.0626
_refine_ls_shift/su_max 0.001
_refine_ls_shift/su_mean 0.000
_refine_ls_structure_factor_coef Fsqd
_refine_ls_weighting_details 'calc w=1/[\s^2^(Fo^2^)+(0.0632P)^2^+2.2311P] where P=(Fo^2^+2Fc^2^)/3'
_refine_ls_weighting_scheme calc
_refine_ls_wR_factor_gt 0.1394
_refine_ls_wR_factor_ref 0.1702
_reflns_number_gt 2925
_reflns_number_total 4683
_reflns_threshold_expression >2sigma(I)
_cod_data_source_file ja404414q_si_001.cif
_cod_data_source_block huaws0316_3
_cod_database_code 4119955
_reflns_odcompleteness_completeness 99.80
_reflns_odcompleteness_iscentric 1
_reflns_odcompleteness_theta 26.32
_olex2_refinement_description
;
1. Fixed Uiso
 At 1.2 times of:
  H4 of C4, H3 of C3, H2 of C2, H1 of C1, H7 of C7, H10 of C10, H9 of C9, H8
  of C8
 At 1.5 times of:
  {H1A,H1B} of O1, {H17A,H17B,H17C} of C17, {H19A,H19B,H19C} of C19, {H21A,
  H21B,H21C} of C21, {H18A,H18B,H18C} of C18, {H20A,H20B,H20C} of C20
2.a Rotating group:
 O1(H1A,H1B)
2.b Aromatic/amide H refined with riding coordinates:
 C1(H1), C2(H2), C3(H3), C4(H4), C7(H7), C8(H8), C9(H9), C10(H10)
2.c Idealised Me refined as rotating group:
 C17(H17A,H17B,H17C), C18(H18A,H18B,H18C), C19(H19A,H19B,H19C), C20(H20A,H20B,
 H20C), C21(H21A,H21B,H21C)
;

loop_
_space_group_symop_id
_space_group_symop_operation_xyz
1 'x, y, z'
2 '-x, y+1/2, -z+1/2'
3 '-x, -y, -z'
4 'x, -y-1/2, z-1/2'

loop_
_atom_site_label
_atom_site_type_symbol
_atom_site_fract_x
_atom_site_fract_y
_atom_site_fract_z
_atom_site_U_iso_or_equiv
_atom_site_adp_type
_atom_site_occupancy
_atom_site_symmetry_multiplicity
_atom_site_calc_flag
_atom_site_refinement_flags
Rh1 Rh 0.22821(3) 1.00492(4) 0.42382(4) 0.03807(19) Uani 1 1 d .
S1 S 0.21199(17) 1.09893(19) -0.03101(19) 0.0753(6) Uani 1 1 d .
F1 F 0.3027(5) 0.9369(5) 0.0669(6) 0.132(2) Uani 1 1 d .
F2 F 0.3103(4) 0.9722(5) -0.1061(6) 0.115(2) Uani 1 1 d .
F3 F 0.3765(4) 1.0701(7) 0.0421(7) 0.164(3) Uani 1 1 d .
O1 O 0.2828(3) 1.1254(3) 0.3327(4) 0.0546(12) Uani 1 1 d .
H1A H 0.2732 1.1887 0.3556 0.082 Uiso 1 1 d R
H1B H 0.2592 1.1214 0.2553 0.082 Uiso 1 1 d R
O2 O 0.2140(5) 1.1315(5) 0.0860(5) 0.098(2) Uani 1 1 d .
O3 O 0.2291(5) 1.1801(5) -0.1030(5) 0.104(2) Uani 1 1 d .
O4 O 0.1433(5) 1.0220(7) -0.0859(8) 0.129(3) Uani 1 1 d .
N1 N 0.3296(3) 1.0471(5) 0.5748(5) 0.0484(13) Uani 1 1 d .
C1 C 0.3269(4) 1.1275(6) 0.6483(6) 0.0583(19) Uani 1 1 d .
H1 H 0.2779 1.1701 0.6308 0.070 Uiso 1 1 calc R
C2 C 0.3943(5) 1.1486(7) 0.7484(7) 0.072(2) Uani 1 1 d .
H2 H 0.3912 1.2049 0.7979 0.087 Uiso 1 1 calc R
C3 C 0.4663(5) 1.0855(8) 0.7744(7) 0.081(3) Uani 1 1 d .
H3 H 0.5119 1.0976 0.8433 0.097 Uiso 1 1 calc R
C4 C 0.4714(5) 1.0060(7) 0.7006(7) 0.067(2) Uani 1 1 d .
H4 H 0.5211 0.9645 0.7178 0.081 Uiso 1 1 calc R
C5 C 0.4023(4) 0.9854(6) 0.5979(6) 0.0509(18) Uani 1 1 d .
C6 C 0.3995(4) 0.9055(6) 0.5069(7) 0.0535(17) Uani 1 1 d .
C7 C 0.4668(5) 0.8358(7) 0.5121(8) 0.072(2) Uani 1 1 d .
H7 H 0.5168 0.8380 0.5767 0.087 Uiso 1 1 calc R
C8 C 0.4598(6) 0.7639(7) 0.4227(10) 0.086(3) Uani 1 1 d .
H8 H 0.5040 0.7157 0.4271 0.104 Uiso 1 1 calc R
C9 C 0.3864(6) 0.7640(7) 0.3262(9) 0.078(2) Uani 1 1 d .
H9 H 0.3820 0.7167 0.2639 0.094 Uiso 1 1 calc R
C10 C 0.3190(5) 0.8333(6) 0.3202(7) 0.062(2) Uani 1 1 d .
H10 H 0.2698 0.8316 0.2544 0.075 Uiso 1 1 calc R
C11 C 0.3242(4) 0.9042(5) 0.4102(6) 0.0442(15) Uani 1 1 d .
C12 C 0.1373(4) 0.9520(5) 0.5123(6) 0.0465(16) Uani 1 1 d .
C13 C 0.1054(4) 1.0538(5) 0.4651(6) 0.0490(16) Uani 1 1 d .
C14 C 0.0886(4) 1.0465(6) 0.3399(6) 0.0505(17) Uani 1 1 d .
C15 C 0.1067(4) 0.9418(6) 0.3070(6) 0.0495(17) Uani 1 1 d .
C16 C 0.1357(4) 0.8821(5) 0.4157(6) 0.0454(15) Uani 1 1 d .
C17 C 0.1607(5) 0.9218(7) 0.6415(6) 0.071(2) Uani 1 1 d .
H17A H 0.2071 0.8715 0.6587 0.107 Uiso 1 1 calc R
H17B H 0.1112 0.8913 0.6585 0.107 Uiso 1 1 calc R
H17C H 0.1788 0.9833 0.6902 0.107 Uiso 1 1 calc R
C18 C 0.0876(5) 1.1454(6) 0.5359(8) 0.076(2) Uani 1 1 d .
H18A H 0.1367 1.1568 0.6047 0.114 Uiso 1 1 calc R
H18B H 0.0375 1.1304 0.5616 0.114 Uiso 1 1 calc R
H18C H 0.0772 1.2074 0.4868 0.114 Uiso 1 1 calc R
C19 C 0.0563(5) 1.1344(6) 0.2512(7) 0.077(2) Uani 1 1 d .
H19A H 0.0700 1.2009 0.2913 0.116 Uiso 1 1 calc R
H19B H -0.0054 1.1284 0.2173 0.116 Uiso 1 1 calc R
H19C H 0.0837 1.1297 0.1887 0.116 Uiso 1 1 calc R
C20 C 0.0863(5) 0.9014(7) 0.1812(6) 0.073(2) Uani 1 1 d .
H20A H 0.1043 0.9523 0.1325 0.110 Uiso 1 1 calc R
H20B H 0.0251 0.8898 0.1498 0.110 Uiso 1 1 calc R
H20C H 0.1166 0.8364 0.1808 0.110 Uiso 1 1 calc R
C21 C 0.1533(5) 0.7672(5) 0.4279(7) 0.064(2) Uani 1 1 d .
H21A H 0.1659 0.7416 0.3575 0.097 Uiso 1 1 calc R
H21B H 0.1034 0.7313 0.4373 0.097 Uiso 1 1 calc R
H21C H 0.2021 0.7544 0.4967 0.097 Uiso 1 1 calc R
C22 C 0.3039(6) 1.0127(7) -0.0073(8) 0.079(3) Uani 1 1 d .

loop_
_atom_site_aniso_label
_atom_site_aniso_U_11
_atom_site_aniso_U_22
_atom_site_aniso_U_33
_atom_site_aniso_U_23
_atom_site_aniso_U_13
_atom_site_aniso_U_12
Rh1 0.0324(3) 0.0415(3) 0.0379(3) -0.0002(2) 0.0066(2) -0.0009(2)
S1 0.0912(16) 0.0759(14) 0.0591(12) 0.0076(11) 0.0225(12) 0.0172(14)
F1 0.160(6) 0.095(4) 0.135(5) 0.055(4) 0.031(5) 0.032(5)
F2 0.126(5) 0.121(4) 0.096(4) -0.015(4) 0.032(4) 0.037(4)
F3 0.079(4) 0.210(8) 0.165(7) 0.023(6) -0.023(4) -0.040(5)
O1 0.061(3) 0.051(3) 0.049(3) -0.001(2) 0.012(2) -0.009(3)
O2 0.145(6) 0.094(4) 0.062(4) -0.003(3) 0.042(4) 0.021(4)
O3 0.151(6) 0.075(4) 0.096(4) 0.036(4) 0.054(5) 0.029(4)
O4 0.070(4) 0.179(8) 0.124(6) -0.037(5) 0.007(4) -0.043(5)
N1 0.041(3) 0.055(3) 0.047(3) 0.000(3) 0.010(3) 0.000(3)
C1 0.037(4) 0.070(5) 0.065(5) -0.017(4) 0.012(3) -0.004(4)
C2 0.060(5) 0.099(7) 0.053(4) -0.024(4) 0.009(4) -0.011(5)
C3 0.046(5) 0.125(8) 0.058(5) -0.015(5) -0.006(4) -0.010(5)
C4 0.042(4) 0.090(6) 0.059(5) 0.011(4) -0.002(4) 0.012(4)
C5 0.033(3) 0.066(5) 0.051(4) 0.012(3) 0.009(3) -0.008(3)
C6 0.043(4) 0.051(4) 0.068(5) 0.013(4) 0.019(3) 0.005(4)
C7 0.053(5) 0.074(6) 0.089(6) 0.019(5) 0.020(4) 0.026(5)
C8 0.068(6) 0.067(6) 0.129(8) 0.015(6) 0.037(6) 0.026(5)
C9 0.075(6) 0.068(5) 0.101(7) -0.009(5) 0.041(6) -0.005(5)
C10 0.056(5) 0.061(5) 0.074(5) -0.004(4) 0.025(4) 0.005(4)
C11 0.038(3) 0.038(3) 0.056(4) 0.001(3) 0.013(3) 0.004(3)
C12 0.043(4) 0.056(4) 0.041(4) -0.007(3) 0.014(3) -0.013(3)
C13 0.039(4) 0.049(4) 0.063(4) -0.011(3) 0.021(3) -0.006(3)
C14 0.029(3) 0.056(4) 0.063(4) 0.009(4) 0.007(3) -0.002(3)
C15 0.038(3) 0.063(4) 0.044(4) -0.004(3) 0.006(3) -0.008(4)
C16 0.036(3) 0.048(4) 0.050(4) 0.000(3) 0.009(3) -0.008(3)
C17 0.064(5) 0.100(6) 0.049(4) 0.005(4) 0.016(4) -0.024(5)
C18 0.051(5) 0.077(6) 0.105(7) -0.028(5) 0.029(5) -0.005(4)
C19 0.051(5) 0.083(6) 0.092(6) 0.036(5) 0.013(4) 0.019(5)
C20 0.052(4) 0.107(7) 0.048(4) -0.014(4) -0.005(3) -0.001(5)
C21 0.064(5) 0.052(4) 0.076(5) -0.003(4) 0.019(4) -0.004(4)
C22 0.080(6) 0.082(6) 0.066(6) 0.022(5) 0.005(5) 0.001(5)

loop_
_atom_type_symbol
_atom_type_description
_atom_type_scat_dispersion_real
_atom_type_scat_dispersion_imag
_atom_type_scat_source
C C 0.0033 0.0016 'International Tables Vol C Tables 4.2.6.8 and 6.1.1.4'
H H 0.0000 0.0000 'International Tables Vol C Tables 4.2.6.8 and 6.1.1.4'
N N 0.0061 0.0033 'International Tables Vol C Tables 4.2.6.8 and 6.1.1.4'
O O 0.0106 0.0060 'International Tables Vol C Tables 4.2.6.8 and 6.1.1.4'
S S 0.1246 0.1234 'International Tables Vol C Tables 4.2.6.8 and 6.1.1.4'
F F 0.0171 0.0103 'International Tables Vol C Tables 4.2.6.8 and 6.1.1.4'
Rh Rh -1.1178 0.9187 'International Tables Vol C Tables 4.2.6.8 and 6.1.1.4'

loop_
_geom_angle_atom_site_label_1
_geom_angle_atom_site_label_2
_geom_angle_atom_site_label_3
_geom_angle
O1 Rh1 C13 114.5(2)
O1 Rh1 C14 96.8(2)
N1 Rh1 O1 84.52(19)
N1 Rh1 C12 98.7(2)
N1 Rh1 C13 105.5(2)
N1 Rh1 C14 138.2(3)
N1 Rh1 C15 163.0(2)
N1 Rh1 C16 125.9(2)
C11 Rh1 O1 88.7(2)
C11 Rh1 N1 78.7(2)
C11 Rh1 C12 118.9(3)
C11 Rh1 C13 156.6(3)
C11 Rh1 C14 143.0(3)
C11 Rh1 C15 106.4(3)
C11 Rh1 C16 94.3(3)
C12 Rh1 O1 152.3(2)
C12 Rh1 C13 38.1(3)
C12 Rh1 C14 62.7(3)
C12 Rh1 C15 64.5(2)
C12 Rh1 C16 39.1(2)
C14 Rh1 C13 36.5(2)
C15 Rh1 O1 111.5(2)
C15 Rh1 C13 63.4(2)
C15 Rh1 C14 37.9(3)
C16 Rh1 O1 149.5(2)
C16 Rh1 C13 64.3(2)
C16 Rh1 C14 63.5(2)
C16 Rh1 C15 38.7(2)
O2 S1 O4 114.5(5)
O2 S1 C22 104.1(4)
O3 S1 O2 114.1(4)
O3 S1 O4 118.6(5)
O3 S1 C22 103.9(4)
O4 S1 C22 98.3(5)
Rh1 O1 H1A 111.2
Rh1 O1 H1B 110.3
H1A O1 H1B 107.9
C1 N1 Rh1 124.8(5)
C1 N1 C5 119.6(6)
C5 N1 Rh1 115.6(4)
N1 C1 H1 119.0
N1 C1 C2 121.9(7)
C2 C1 H1 119.0
C1 C2 H2 120.5
C1 C2 C3 119.0(8)
C3 C2 H2 120.5
C2 C3 H3 119.9
C4 C3 C2 120.2(7)
C4 C3 H3 119.9
C3 C4 H4 119.8
C3 C4 C5 120.4(7)
C5 C4 H4 119.8
N1 C5 C4 118.8(7)
N1 C5 C6 114.3(6)
C4 C5 C6 126.9(7)
C7 C6 C5 123.6(7)
C7 C6 C11 120.8(7)
C11 C6 C5 115.6(6)
C6 C7 H7 119.9
C8 C7 C6 120.3(8)
C8 C7 H7 119.9
C7 C8 H8 120.5
C7 C8 C9 119.0(8)
C9 C8 H8 120.5
C8 C9 H9 119.4
C8 C9 C10 121.1(8)
C10 C9 H9 119.4
C9 C10 H10 119.7
C11 C10 C9 120.6(8)
C11 C10 H10 119.7
C6 C11 Rh1 115.4(5)
C10 C11 Rh1 126.4(5)
C10 C11 C6 118.2(6)
C13 C12 Rh1 75.6(4)
C13 C12 C17 125.0(6)
C16 C12 Rh1 70.7(3)
C16 C12 C13 109.5(6)
C16 C12 C17 125.3(7)
C17 C12 Rh1 124.3(5)
C12 C13 Rh1 66.3(3)
C12 C13 C18 126.0(6)
C14 C13 Rh1 71.1(4)
C14 C13 C12 106.0(6)
C14 C13 C18 127.8(7)
C18 C13 Rh1 130.7(5)
C13 C14 Rh1 72.4(4)
C13 C14 C15 110.3(6)
C13 C14 C19 125.9(7)
C15 C14 Rh1 69.0(3)
C15 C14 C19 123.9(7)
C19 C14 Rh1 125.1(5)
C14 C15 Rh1 73.1(4)
C14 C15 C20 125.1(6)
C16 C15 Rh1 69.0(4)
C16 C15 C14 106.9(6)
C16 C15 C20 127.4(7)
C20 C15 Rh1 129.6(5)
C12 C16 Rh1 70.2(4)
C12 C16 C15 107.2(6)
C12 C16 C21 125.2(6)
C15 C16 Rh1 72.3(4)
C15 C16 C21 127.4(6)
C21 C16 Rh1 126.8(5)
C12 C17 H17A 109.5
C12 C17 H17B 109.5
C12 C17 H17C 109.5
H17A C17 H17B 109.5
H17A C17 H17C 109.5
H17B C17 H17C 109.5
C13 C18 H18A 109.5
C13 C18 H18B 109.5
C13 C18 H18C 109.5
H18A C18 H18B 109.5
H18A C18 H18C 109.5
H18B C18 H18C 109.5
C14 C19 H19A 109.5
C14 C19 H19B 109.5
C14 C19 H19C 109.5
H19A C19 H19B 109.5
H19A C19 H19C 109.5
H19B C19 H19C 109.5
C15 C20 H20A 109.5
C15 C20 H20B 109.5
C15 C20 H20C 109.5
H20A C20 H20B 109.5
H20A C20 H20C 109.5
H20B C20 H20C 109.5
C16 C21 H21A 109.5
C16 C21 H21B 109.5
C16 C21 H21C 109.5
H21A C21 H21B 109.5
H21A C21 H21C 109.5
H21B C21 H21C 109.5
F1 C22 S1 112.5(7)
F1 C22 F3 107.1(8)
F2 C22 S1 112.5(6)
F2 C22 F1 108.7(9)
F2 C22 F3 107.9(9)
F3 C22 S1 108.0(7)

loop_
_geom_bond_atom_site_label_1
_geom_bond_atom_site_label_2
_geom_bond_distance
Rh1 O1 2.190(4)
Rh1 N1 2.093(5)
Rh1 C11 2.050(6)
Rh1 C12 2.135(6)
Rh1 C13 2.259(6)
Rh1 C14 2.241(6)
Rh1 C15 2.186(6)
Rh1 C16 2.142(6)
S1 O2 1.419(5)
S1 O3 1.407(6)
S1 O4 1.476(7)
S1 C22 1.798(10)
F1 C22 1.299(9)
F2 C22 1.295(11)
F3 C22 1.357(11)
O1 H1A 0.8748
O1 H1B 0.8739
N1 C1 1.343(8)
N1 C5 1.371(8)
C1 H1 0.9300
C1 C2 1.369(10)
C2 H2 0.9300
C2 C3 1.371(11)
C3 H3 0.9300
C3 C4 1.345(11)
C4 H4 0.9300
C4 C5 1.403(10)
C5 C6 1.460(10)
C6 C7 1.388(9)
C6 C11 1.396(9)
C7 H7 0.9300
C7 C8 1.366(12)
C8 H8 0.9300
C8 C9 1.375(12)
C9 H9 0.9300
C9 C10 1.385(10)
C10 H10 0.9300
C10 C11 1.369(9)
C12 C13 1.440(10)
C12 C16 1.430(9)
C12 C17 1.495(9)
C13 C14 1.411(9)
C13 C18 1.503(9)
C14 C15 1.437(10)
C14 C19 1.508(9)
C15 C16 1.436(9)
C15 C20 1.499(9)
C16 C21 1.485(9)
C17 H17A 0.9600
C17 H17B 0.9600
C17 H17C 0.9600
C18 H18A 0.9600
C18 H18B 0.9600
C18 H18C 0.9600
C19 H19A 0.9600
C19 H19B 0.9600
C19 H19C 0.9600
C20 H20A 0.9600
C20 H20B 0.9600
C20 H20C 0.9600
C21 H21A 0.9600
C21 H21B 0.9600
C21 H21C 0.9600

loop_
_geom_torsion_atom_site_label_1
_geom_torsion_atom_site_label_2
_geom_torsion_atom_site_label_3
_geom_torsion_atom_site_label_4
_geom_torsion
Rh1 N1 C1 C2 177.5(6)
Rh1 N1 C5 C4 -177.2(5)
Rh1 N1 C5 C6 4.9(7)
Rh1 C12 C13 C14 60.3(4)
Rh1 C12 C13 C18 -124.1(6)
Rh1 C12 C16 C15 -63.3(4)
Rh1 C12 C16 C21 121.7(7)
Rh1 C13 C14 C15 58.8(4)
Rh1 C13 C14 C19 -121.1(7)
Rh1 C14 C15 C16 61.0(4)
Rh1 C14 C15 C20 -126.9(7)
Rh1 C15 C16 C12 61.9(4)
Rh1 C15 C16 C21 -123.3(7)
O1 Rh1 N1 C1 84.9(6)
O1 Rh1 N1 C5 -96.0(5)
O1 Rh1 C11 C6 91.0(5)
O1 Rh1 C11 C10 -93.0(6)
O1 Rh1 C12 C13 9.4(7)
O1 Rh1 C12 C16 126.4(5)
O1 Rh1 C12 C17 -113.4(7)
O1 Rh1 C13 C12 -175.2(3)
O1 Rh1 C13 C14 66.7(4)
O1 Rh1 C13 C18 -57.2(7)
O1 Rh1 C14 C13 -122.6(4)
O1 Rh1 C14 C15 116.7(4)
O1 Rh1 C14 C19 -0.7(7)
O1 Rh1 C15 C14 -72.5(4)
O1 Rh1 C15 C16 171.2(3)
O1 Rh1 C15 C20 49.4(7)
O1 Rh1 C16 C12 -132.7(4)
O1 Rh1 C16 C15 -16.3(6)
O1 Rh1 C16 C21 107.6(6)
O2 S1 C22 F1 54.6(8)
O2 S1 C22 F2 177.8(7)
O2 S1 C22 F3 -63.3(7)
O3 S1 C22 F1 174.4(7)
O3 S1 C22 F2 -62.4(8)
O3 S1 C22 F3 56.5(8)
O4 S1 C22 F1 -63.3(8)
O4 S1 C22 F2 59.9(8)
O4 S1 C22 F3 178.8(7)
N1 Rh1 C11 C6 6.3(5)
N1 Rh1 C11 C10 -177.7(6)
N1 Rh1 C12 C13 104.1(4)
N1 Rh1 C12 C16 -138.8(4)
N1 Rh1 C12 C17 -18.6(7)
N1 Rh1 C13 C12 -84.3(4)
N1 Rh1 C13 C14 157.7(4)
N1 Rh1 C13 C18 33.7(8)
N1 Rh1 C14 C13 -33.2(6)
N1 Rh1 C14 C15 -154.0(4)
N1 Rh1 C14 C19 88.7(7)
N1 Rh1 C15 C14 87.0(9)
N1 Rh1 C15 C16 -29.2(10)
N1 Rh1 C15 C20 -151.0(7)
N1 Rh1 C16 C12 53.4(5)
N1 Rh1 C16 C15 169.8(4)
N1 Rh1 C16 C21 -66.2(7)
N1 C1 C2 C3 -0.3(12)
N1 C5 C6 C7 179.1(6)
N1 C5 C6 C11 0.4(9)
C1 N1 C5 C4 2.0(10)
C1 N1 C5 C6 -175.9(6)
C1 C2 C3 C4 1.9(13)
C2 C3 C4 C5 -1.5(13)
C3 C4 C5 N1 -0.4(11)
C3 C4 C5 C6 177.1(7)
C4 C5 C6 C7 1.5(12)
C4 C5 C6 C11 -177.2(7)
C5 N1 C1 C2 -1.7(11)
C5 C6 C7 C8 -179.2(7)
C5 C6 C11 Rh1 -5.7(8)
C5 C6 C11 C10 177.9(6)
C6 C7 C8 C9 1.9(13)
C7 C6 C11 Rh1 175.5(5)
C7 C6 C11 C10 -0.8(10)
C7 C8 C9 C10 -1.9(13)
C8 C9 C10 C11 0.5(12)
C9 C10 C11 Rh1 -175.1(5)
C9 C10 C11 C6 0.9(10)
C11 Rh1 N1 C1 174.7(6)
C11 Rh1 N1 C5 -6.2(4)
C11 Rh1 C12 C13 -174.1(4)
C11 Rh1 C12 C16 -57.0(5)
C11 Rh1 C12 C17 63.1(7)
C11 Rh1 C13 C12 13.1(8)
C11 Rh1 C13 C14 -105.0(7)
C11 Rh1 C13 C18 131.1(7)
C11 Rh1 C14 C13 140.4(5)
C11 Rh1 C14 C15 19.7(6)
C11 Rh1 C14 C19 -97.7(7)
C11 Rh1 C15 C14 -167.8(4)
C11 Rh1 C15 C16 75.9(4)
C11 Rh1 C15 C20 -45.8(7)
C11 Rh1 C16 C12 132.5(4)
C11 Rh1 C16 C15 -111.1(4)
C11 Rh1 C16 C21 12.9(6)
C11 C6 C7 C8 -0.6(12)
C12 Rh1 N1 C1 -67.5(6)
C12 Rh1 N1 C5 111.7(5)
C12 Rh1 C11 C6 -87.4(5)
C12 Rh1 C11 C10 88.6(6)
C12 Rh1 C13 C14 -118.0(6)
C12 Rh1 C13 C18 118.0(8)
C12 Rh1 C14 C13 37.9(4)
C12 Rh1 C14 C15 -82.9(4)
C12 Rh1 C14 C19 159.8(8)
C12 Rh1 C15 C14 77.5(4)
C12 Rh1 C15 C16 -38.7(4)
C12 Rh1 C15 C20 -160.5(8)
C12 Rh1 C16 C15 116.4(6)
C12 Rh1 C16 C21 -119.7(8)
C12 C13 C14 Rh1 -57.2(4)
C12 C13 C14 C15 1.6(7)
C12 C13 C14 C19 -178.3(6)
C13 Rh1 N1 C1 -29.0(6)
C13 Rh1 N1 C5 150.1(5)
C13 Rh1 C11 C6 -96.6(7)
C13 Rh1 C11 C10 79.4(9)
C13 Rh1 C12 C16 117.1(5)
C13 Rh1 C12 C17 -122.8(8)
C13 Rh1 C14 C15 -120.7(6)
C13 Rh1 C14 C19 121.9(8)
C13 Rh1 C15 C14 34.9(4)
C13 Rh1 C15 C16 -81.3(4)
C13 Rh1 C15 C20 156.9(8)
C13 Rh1 C16 C12 -37.6(4)
C13 Rh1 C16 C15 78.8(4)
C13 Rh1 C16 C21 -157.3(7)
C13 C12 C16 Rh1 66.2(4)
C13 C12 C16 C15 2.9(7)
C13 C12 C16 C21 -172.0(6)
C13 C14 C15 Rh1 -60.9(5)
C13 C14 C15 C16 0.2(7)
C13 C14 C15 C20 172.2(7)
C14 Rh1 N1 C1 -9.2(7)
C14 Rh1 N1 C5 169.9(4)
C14 Rh1 C11 C6 -169.4(4)
C14 Rh1 C11 C10 6.7(8)
C14 Rh1 C12 C13 -36.3(4)
C14 Rh1 C12 C16 80.8(4)
C14 Rh1 C12 C17 -159.0(7)
C14 Rh1 C13 C12 118.0(6)
C14 Rh1 C13 C18 -124.0(9)
C14 Rh1 C15 C16 -116.3(5)
C14 Rh1 C15 C20 122.0(9)
C14 Rh1 C16 C12 -78.5(4)
C14 Rh1 C16 C15 37.9(4)
C14 Rh1 C16 C21 161.9(7)
C14 C15 C16 Rh1 -63.8(4)
C14 C15 C16 C12 -1.9(7)
C14 C15 C16 C21 172.9(6)
C15 Rh1 N1 C1 -76.1(10)
C15 Rh1 N1 C5 103.0(9)
C15 Rh1 C11 C6 -156.9(5)
C15 Rh1 C11 C10 19.1(7)
C15 Rh1 C12 C13 -78.7(4)
C15 Rh1 C12 C16 38.4(4)
C15 Rh1 C12 C17 158.6(7)
C15 Rh1 C13 C12 81.9(4)
C15 Rh1 C13 C14 -36.2(4)
C15 Rh1 C13 C18 -160.1(8)
C15 Rh1 C14 C13 120.7(6)
C15 Rh1 C14 C19 -117.4(8)
C15 Rh1 C16 C12 -116.4(6)
C15 Rh1 C16 C21 123.9(8)
C16 Rh1 N1 C1 -98.3(6)
C16 Rh1 N1 C5 80.9(5)
C16 Rh1 C11 C6 -119.4(5)
C16 Rh1 C11 C10 56.6(6)
C16 Rh1 C12 C13 -117.1(5)
C16 Rh1 C12 C17 120.2(8)
C16 Rh1 C13 C12 38.5(4)
C16 Rh1 C13 C14 -79.5(4)
C16 Rh1 C13 C18 156.5(8)
C16 Rh1 C14 C13 81.9(4)
C16 Rh1 C14 C15 -38.8(4)
C16 Rh1 C14 C19 -156.2(7)
C16 Rh1 C15 C14 116.3(5)
C16 Rh1 C15 C20 -121.8(9)
C16 C12 C13 Rh1 -63.1(4)
C16 C12 C13 C14 -2.8(7)
C16 C12 C13 C18 172.8(6)
C17 C12 C13 Rh1 122.0(7)
C17 C12 C13 C14 -177.7(6)
C17 C12 C13 C18 -2.1(11)
C17 C12 C16 Rh1 -118.9(7)
C17 C12 C16 C15 177.8(6)
C17 C12 C16 C21 2.8(11)
C18 C13 C14 Rh1 127.3(7)
C18 C13 C14 C15 -173.9(6)
C18 C13 C14 C19 6.2(11)
C19 C14 C15 Rh1 119.0(6)
C19 C14 C15 C16 -179.9(6)
C19 C14 C15 C20 -7.9(11)
C20 C15 C16 Rh1 124.4(7)
C20 C15 C16 C12 -173.7(6)
C20 C15 C16 C21 1.1(12)
